data_4060724
loop_
_publ_author_name
' Alexandr Shafir '
' John Arnold '

_journal_name_full Organometallics
_journal_year 2003
_chemical_formula_analytical 'C54 H46 B F15 Fe N2 Si2 Zr '
_chemical_formula_moiety 'C54 H46 B F15 Fe N2 Si2 Zr '
_chemical_formula_structural 'C54 H46 B F15 Fe N2 Si2 Zr '
_chemical_formula_sum 'C54 H46 B F15 Fe N2 Si2 Zr'
_chemical_formula_weight 1221.99
_space_group_IT_number 2
_symmetry_cell_setting triclinic
_symmetry_Int_Tables_number 2
_symmetry_space_group_name_Hall '-P 1'
_symmetry_space_group_name_H-M 'P -1'
_cell_angle_alpha 80.143(1)
_cell_angle_beta 79.695(1)
_cell_angle_gamma 62.849(1)
_cell_formula_units_Z 2
_cell_length_a 13.1328(3)
_cell_length_b 13.7959(3)
_cell_length_c 16.6316(4)
_cell_measurement_temperature 142.2
_cell_volume 2624.2(1)
_diffrn_ambient_temperature 142.2
_exptl_crystal_density_diffrn 1.546
_cod_depositor_comments
;
The following automatic conversions were performed:

'_atom_site_thermal_displace_type' tag value 'Uij' was replaced with
'Uani' value 122 times.

Automatic conversion script
Id: cif_fix_values 1646 2011-03-28 12:23:43Z adriana 
;
_cod_original_formula_sum 'C54 H46 B F15 Fe N2 Si2 Zr '
_cod_database_code 4060724

loop_
_symmetry_equiv_pos_as_xyz
'  +x,  +y,  +z'
'  -x,  -y,  -z'

loop_
_atom_site_aniso_label
_atom_site_aniso_U_11
_atom_site_aniso_U_22
_atom_site_aniso_U_33
_atom_site_aniso_U_12
_atom_site_aniso_U_13
_atom_site_aniso_U_23
Zr(1) 0.0160(2) 0.0195(2) 0.0165(2) -0.0085(1) -0.0003(1) -0.0051(1)
Fe(1) 0.0176(3) 0.0269(3) 0.0199(3) -0.0113(2) -0.0014(2) -0.0033(2)
Si(1) 0.0202(5) 0.0247(6) 0.0173(5) -0.0092(4) -0.0017(4) -0.0042(4)
Si(2) 0.0243(6) 0.0256(6) 0.0195(5) -0.0118(5) -0.0010(4) -0.0014(4)
F(1) 0.031(1) 0.024(1) 0.038(1) -0.005(1) -0.002(1) -0.004(1)
F(2) 0.063(2) 0.025(1) 0.056(2) -0.014(1) -0.021(1) 0.006(1)
F(3) 0.077(2) 0.056(2) 0.042(2) -0.050(2) -0.025(1) 0.023(1)
F(4) 0.057(2) 0.073(2) 0.027(1) -0.048(2) 0.010(1) -0.009(1)
F(5) 0.028(1) 0.039(1) 0.039(1) -0.018(1) 0.010(1) -0.014(1)
F(6) 0.026(1) 0.023(1) 0.030(1) -0.0071(10) -0.0047(9) -0.0098(9)
F(7) 0.036(1) 0.039(1) 0.033(1) -0.017(1) -0.003(1) -0.021(1)
F(8) 0.034(1) 0.058(2) 0.041(1) -0.019(1) -0.016(1) -0.014(1)
F(9) 0.020(1) 0.040(1) 0.046(1) -0.008(1) -0.009(1) -0.009(1)
F(10) 0.024(1) 0.026(1) 0.041(1) -0.0057(10) -0.0052(10) -0.015(1)
F(11) 0.034(1) 0.038(1) 0.016(1) -0.021(1) -0.0041(9) -0.0022(9)
F(12) 0.042(1) 0.058(2) 0.021(1) -0.033(1) 0.006(1) -0.005(1)
F(13) 0.026(1) 0.063(2) 0.045(2) -0.027(1) 0.007(1) -0.010(1)
F(14) 0.030(1) 0.064(2) 0.036(1) -0.024(1) -0.012(1) -0.004(1)
F(15) 0.031(1) 0.049(1) 0.017(1) -0.019(1) -0.0046(9) -0.006(1)
N(1) 0.016(2) 0.025(2) 0.022(2) -0.009(1) -0.002(1) -0.008(1)
N(2) 0.020(2) 0.025(2) 0.020(2) -0.013(1) -0.003(1) -0.003(1)
C(1) 0.019(2) 0.023(2) 0.018(2) -0.011(2) 0.003(1) -0.004(2)
C(2) 0.021(2) 0.025(2) 0.019(2) -0.011(2) 0.004(1) -0.005(2)
C(3) 0.028(2) 0.033(2) 0.026(2) -0.019(2) 0.002(2) -0.001(2)
C(4) 0.020(2) 0.032(2) 0.025(2) -0.012(2) 0.005(2) -0.007(2)
C(5) 0.021(2) 0.027(2) 0.021(2) -0.010(2) 0.001(2) -0.009(2)
C(6) 0.019(2) 0.028(2) 0.019(2) -0.011(2) -0.002(1) -0.001(2)
C(7) 0.032(2) 0.043(2) 0.018(2) -0.022(2) -0.006(2) -0.002(2)
C(8) 0.026(2) 0.067(3) 0.028(2) -0.030(2) -0.009(2) 0.007(2)
C(9) 0.021(2) 0.045(3) 0.030(2) -0.008(2) -0.006(2) 0.007(2)
C(10) 0.026(2) 0.027(2) 0.027(2) -0.010(2) -0.001(2) 0.001(2)
C(11) 0.021(2) 0.029(2) 0.027(2) -0.014(2) 0.000(2) -0.006(2)
C(12) 0.022(2) 0.024(2) 0.026(2) -0.015(2) -0.002(2) -0.009(2)
C(13) 0.040(2) 0.029(2) 0.025(2) -0.018(2) 0.004(2) -0.005(2)
C(14) 0.047(3) 0.024(2) 0.035(3) -0.011(2) -0.005(2) 0.000(2)
C(15) 0.026(2) 0.029(2) 0.039(3) -0.009(2) -0.001(2) -0.014(2)
C(16) 0.028(2) 0.034(2) 0.030(2) -0.018(2) 0.006(2) -0.013(2)
C(17) 0.029(2) 0.029(2) 0.021(2) -0.015(2) -0.006(2) -0.003(2)
C(18) 0.046(3) 0.043(3) 0.023(2) -0.020(2) -0.010(2) -0.004(2)
C(19) 0.029(2) 0.029(2) 0.029(2) -0.013(2) 0.004(2) -0.005(2)
C(20) 0.034(2) 0.031(2) 0.033(2) -0.011(2) -0.002(2) 0.004(2)
C(21) 0.040(2) 0.032(2) 0.027(2) -0.018(2) -0.012(2) 0.001(2)
C(22) 0.027(2) 0.037(2) 0.025(2) -0.016(2) -0.005(2) -0.003(2)
C(23) 0.033(2) 0.036(2) 0.022(2) -0.006(2) -0.006(2) -0.005(2)
C(24) 0.024(2) 0.026(2) 0.018(2) -0.012(2) 0.000(1) -0.008(2)
C(25) 0.020(2) 0.015(2) 0.021(2) -0.005(2) 0.000(1) -0.009(1)
C(26) 0.024(2) 0.022(2) 0.021(2) -0.009(2) -0.003(2) -0.009(2)
C(27) 0.026(2) 0.023(2) 0.017(2) -0.006(2) 0.001(2) -0.008(2)
C(28) 0.019(2) 0.024(2) 0.029(2) -0.009(2) 0.008(2) -0.012(2)
C(29) 0.016(2) 0.025(2) 0.029(2) -0.008(2) -0.002(2) -0.009(2)
C(30) 0.016(2) 0.021(2) 0.022(2) -0.003(2) -0.001(1) -0.007(2)
C(31) 0.021(2) 0.023(2) 0.018(2) -0.012(2) 0.002(1) -0.006(2)
C(32) 0.020(2) 0.024(2) 0.021(2) -0.012(2) 0.002(1) -0.005(2)
C(33) 0.017(2) 0.024(2) 0.030(2) -0.010(2) -0.002(2) 0.000(2)
C(34) 0.025(2) 0.040(2) 0.023(2) -0.021(2) -0.004(2) -0.005(2)
C(35) 0.027(2) 0.031(2) 0.021(2) -0.017(2) 0.003(2) -0.010(2)
C(36) 0.020(2) 0.023(2) 0.020(2) -0.012(2) 0.001(1) -0.003(2)
C(37) 0.026(2) 0.026(2) 0.020(2) -0.015(2) -0.005(2) -0.006(2)
C(38) 0.031(2) 0.031(2) 0.024(2) -0.017(2) -0.007(2) -0.005(2)
C(39) 0.044(3) 0.027(2) 0.035(2) -0.016(2) -0.018(2) 0.003(2)
C(40) 0.058(3) 0.043(3) 0.026(2) -0.037(2) -0.020(2) 0.011(2)
C(41) 0.044(3) 0.051(3) 0.025(2) -0.037(2) 0.001(2) -0.008(2)
C(42) 0.029(2) 0.029(2) 0.025(2) -0.017(2) -0.001(2) -0.009(2)
C(43) 0.022(2) 0.017(2) 0.018(2) -0.008(2) -0.001(1) -0.005(1)
C(44) 0.023(2) 0.020(2) 0.019(2) -0.010(2) -0.005(1) -0.004(2)
C(45) 0.033(2) 0.026(2) 0.018(2) -0.015(2) 0.002(2) -0.004(2)
C(46) 0.021(2) 0.032(2) 0.031(2) -0.015(2) 0.003(2) -0.008(2)
C(47) 0.021(2) 0.032(2) 0.029(2) -0.012(2) -0.008(2) -0.004(2)
C(48) 0.026(2) 0.025(2) 0.013(2) -0.011(2) 0.000(1) -0.004(2)
C(49) 0.051(3) 0.084(4) 0.057(3) -0.051(3) 0.022(3) -0.025(3)
C(50) 0.037(3) 0.055(3) 0.055(3) -0.034(2) -0.002(2) -0.004(2)
C(51) 0.031(2) 0.047(3) 0.052(3) -0.023(2) -0.008(2) -0.012(2)
C(52) 0.031(2) 0.048(3) 0.052(3) -0.014(2) -0.007(2) -0.007(2)
C(53) 0.040(3) 0.042(3) 0.090(5) -0.011(2) -0.003(3) -0.011(3)
C(54) 0.038(3) 0.072(4) 0.092(5) -0.025(3) 0.024(3) -0.045(4)
B(1) 0.020(2) 0.024(2) 0.019(2) -0.012(2) -0.002(2) -0.008(2)

loop_
_atom_site_label
_atom_site_fract_x
_atom_site_fract_y
_atom_site_fract_z
_atom_site_U_iso_or_equiv
_atom_site_thermal_displace_type
_atom_site_calc_flag
_atom_site_calc_attached_atom
Zr(1) 0.29791(3) 0.81637(3) 0.74840(2) 0.0236 Uani ? ?
Fe(1) 0.02882(4) 0.87900(4) 0.78528(3) 0.0098 Uani ? ?
Si(1) 0.30705(8) 0.73554(8) 0.96888(6) 0.0167 Uani ? ?
Si(2) 0.23211(9) 0.97187(9) 0.54768(6) 0.0192 Uani ? ?
F(1) 0.5985(2) 0.1525(2) 0.7532(1) 0.0298 Uani ? ?
F(2) 0.5788(2) -0.0049(2) 0.8587(2) 0.0455 Uani ? ?
F(3) 0.3884(2) 0.0351(2) 0.9709(2) 0.0456 Uani ? ?
F(4) 0.2156(2) 0.2439(2) 0.9733(1) 0.0400 Uani ? ?
F(5) 0.2252(2) 0.4026(2) 0.8610(1) 0.0303 Uani ? ?
F(6) 0.4640(2) 0.2283(2) 0.6243(1) 0.0235 Uani ? ?
F(7) 0.3362(2) 0.2315(2) 0.5156(1) 0.0293 Uani ? ?
F(8) 0.1281(2) 0.4056(2) 0.4938(1) 0.0367 Uani ? ?
F(9) 0.0516(2) 0.5782(2) 0.5858(1) 0.0323 Uani ? ?
F(10) 0.1738(2) 0.5791(2) 0.6929(1) 0.0273 Uani ? ?
F(11) 0.5165(2) 0.4016(2) 0.5498(1) 0.0234 Uani ? ?
F(12) 0.7256(2) 0.3827(2) 0.4974(1) 0.0318 Uani ? ?
F(13) 0.8771(2) 0.3463(2) 0.6047(2) 0.0374 Uani ? ?
F(14) 0.8118(2) 0.3226(2) 0.7700(1) 0.0372 Uani ? ?
F(15) 0.6020(2) 0.3392(2) 0.8252(1) 0.0278 Uani ? ?
N(1) 0.2529(2) 0.7818(2) 0.8730(2) 0.0165 Uani ? ?
N(2) 0.2140(2) 0.9121(2) 0.6489(2) 0.0165 Uani ? ?
C(1) 0.1348(3) 0.8046(3) 0.8766(2) 0.0180 Uani ? ?
C(2) 0.0928(3) 0.7323(3) 0.8587(2) 0.0194 Uani ? ?
C(3) -0.0288(3) 0.7834(3) 0.8715(2) 0.0224 Uani ? ?
C(4) -0.0644(3) 0.8886(3) 0.8985(2) 0.0206 Uani ? ?
C(5) 0.0357(3) 0.9019(3) 0.9014(2) 0.0202 Uani ? ?
C(6) 0.0986(3) 0.9299(3) 0.6749(2) 0.0180 Uani ? ?
C(7) 0.0490(3) 0.8603(3) 0.6623(2) 0.0245 Uani ? ?
C(8) -0.0699(3) 0.9103(4) 0.6930(3) 0.0328 Uani ? ?
C(9) -0.0947(3) 1.0096(4) 0.7238(3) 0.0333 Uani ? ?
C(10) 0.0085(3) 1.0223(3) 0.7138(2) 0.0260 Uani ? ?
C(11) 0.3738(3) 0.9297(3) 0.7657(2) 0.0211 Uani ? ?
C(12) 0.2726(3) 1.0374(3) 0.7829(2) 0.0194 Uani ? ?
C(13) 0.2408(4) 1.1259(3) 0.7234(2) 0.0275 Uani ? ?
C(14) 0.1460(4) 1.2254(3) 0.7394(3) 0.0337 Uani ? ?
C(15) 0.0806(3) 1.2368(3) 0.8158(3) 0.0298 Uani ? ?
C(16) 0.1121(3) 1.1492(3) 0.8755(2) 0.0253 Uani ? ?
C(17) 0.2064(3) 1.0507(3) 0.8595(2) 0.0219 Uani ? ?
C(18) 0.2185(4) 0.8920(4) 0.4736(2) 0.0347 Uani ? ?
C(19) 0.3771(3) 0.9704(3) 0.5242(2) 0.0272 Uani ? ?
C(20) 0.1186(4) 1.1159(3) 0.5346(3) 0.0330 Uani ? ?
C(21) 0.3208(4) 0.5946(3) 1.0037(2) 0.0256 Uani ? ?
C(22) 0.4488(3) 0.7387(3) 0.9634(2) 0.0262 Uani ? ?
C(23) 0.2045(3) 0.8279(3) 1.0470(2) 0.0309 Uani ? ?
C(24) 0.3674(3) 0.5029(3) 0.7838(2) 0.0202 Uani ? ?
C(25) 0.4096(3) 0.5850(3) 0.7425(2) 0.0154 Uani ? ?
C(26) 0.3865(3) 0.6368(3) 0.6633(2) 0.0192 Uani ? ?
C(27) 0.4394(3) 0.7027(3) 0.6217(2) 0.0196 Uani ? ?
C(28) 0.5106(3) 0.7250(3) 0.6615(2) 0.0210 Uani ? ?
C(29) 0.5297(3) 0.6791(3) 0.7425(2) 0.0193 Uani ? ?
C(30) 0.4809(3) 0.6106(3) 0.7813(2) 0.0195 Uani ? ?
C(31) 0.3287(3) 0.4034(3) 0.6654(2) 0.0170 Uani ? ?
C(32) 0.2212(3) 0.4875(3) 0.6520(2) 0.0176 Uani ? ?
C(33) 0.1527(3) 0.4903(3) 0.5963(2) 0.0190 Uani ? ?
C(34) 0.1917(3) 0.4048(3) 0.5495(2) 0.0219 Uani ? ?
C(35) 0.2968(3) 0.3180(3) 0.5605(2) 0.0230 Uani ? ?
C(36) 0.3610(3) 0.3175(3) 0.6174(2) 0.0181 Uani ? ?
C(37) 0.4134(3) 0.2885(3) 0.8010(2) 0.0191 Uani ? ?
C(38) 0.4991(3) 0.1816(3) 0.8057(2) 0.0231 Uani ? ?
C(39) 0.4923(4) 0.0968(3) 0.8605(3) 0.0314 Uani ? ?
C(40) 0.3972(4) 0.1166(4) 0.9171(3) 0.0334 Uani ? ?
C(41) 0.3100(4) 0.2210(4) 0.9171(2) 0.0310 Uani ? ?
C(42) 0.3182(3) 0.3028(3) 0.8597(2) 0.0237 Uani ? ?
C(43) 0.5464(3) 0.3700(3) 0.6916(2) 0.0162 Uani ? ?
C(44) 0.5858(3) 0.3813(3) 0.6085(2) 0.0185 Uani ? ?
C(45) 0.6940(3) 0.3727(3) 0.5792(2) 0.0216 Uani ? ?
C(46) 0.7713(3) 0.3533(3) 0.6326(2) 0.0248 Uani ? ?
C(47) 0.7379(3) 0.3414(3) 0.7158(2) 0.0215 Uani ? ?
C(48) 0.6290(3) 0.3501(3) 0.7423(2) 0.0175 Uani ? ?
C(49) 0.7864(4) 0.7023(5) 0.6975(3) 0.0511 Uani ? ?
C(50) 0.7300(4) 0.7779(4) 0.7538(3) 0.0393 Uani ? ?
C(51) 0.7198(4) 0.7431(4) 0.8370(3) 0.0371 Uani ? ?
C(52) 0.7649(4) 0.6338(4) 0.8635(3) 0.0440 Uani ? ?
C(53) 0.8202(4) 0.5573(4) 0.8067(4) 0.0574 Uani ? ?
C(54) 0.8312(4) 0.5924(5) 0.7232(4) 0.0614 Uani ? ?
B(1) 0.4143(3) 0.3917(3) 0.7333(3) 0.0154 Uani ? ?
H(1) 0.1391 0.6615 0.8410 0.0233 Uani ? ?
H(2) -0.0782 0.7534 0.8637 0.0269 Uani ? ?
H(3) -0.1417 0.9404 0.9120 0.0247 Uani ? ?
H(4) 0.0371 0.9643 0.9171 0.0242 Uani ? ?
H(5) 0.0884 0.7933 0.6379 0.0294 Uani ? ?
H(6) -0.1237 0.8821 0.6930 0.0393 Uani ? ?
H(7) -0.1680 1.0593 0.7471 0.0400 Uani ? ?
H(8) 0.0167 1.0810 0.7298 0.0311 Uani ? ?
H(9) 0.3926 0.4794 0.8369 0.0243 Uani ? ?
H(10) 0.2856 0.5376 0.7890 0.0243 Uani ? ?
H(11) 0.4185 0.9006 0.8106 0.0253 Uani ? ?
H(12) 0.4207 0.9388 0.7172 0.0253 Uani ? ?
H(13) 0.4956 0.5796 0.8360 0.0234 Uani ? ?
H(14) 0.5763 0.6948 0.7708 0.0231 Uani ? ?
H(15) 0.5453 0.7707 0.6341 0.0252 Uani ? ?
H(16) 0.4269 0.7321 0.5664 0.0235 Uani ? ?
H(17) 0.3337 0.6273 0.6370 0.0231 Uani ? ?
H(18) 0.3951 0.9891 0.5704 0.0326 Uani ? ?
H(19) 0.3768 1.0220 0.4783 0.0326 Uani ? ?
H(20) 0.4333 0.8993 0.5118 0.0326 Uani ? ?
H(21) 0.1440 0.8943 0.4838 0.0416 Uani ? ?
H(22) 0.2751 0.8181 0.4802 0.0416 Uani ? ?
H(23) 0.2296 0.9229 0.4191 0.0416 Uani ? ?
H(24) 0.0448 1.1167 0.5463 0.0396 Uani ? ?
H(25) 0.1255 1.1578 0.5712 0.0396 Uani ? ?
H(26) 0.1279 1.1464 0.4797 0.0396 Uani ? ?
H(27) 0.3723 0.5461 0.9648 0.0307 Uani ? ?
H(28) 0.3498 0.5708 1.0556 0.0307 Uani ? ?
H(29) 0.2474 0.5951 1.0086 0.0307 Uani ? ?
H(30) 0.2337 0.8030 1.0988 0.0370 Uani ? ?
H(31) 0.1317 0.8273 1.0513 0.0370 Uani ? ?
H(32) 0.1961 0.9003 1.0306 0.0370 Uani ? ?
H(33) 0.4396 0.8115 0.9476 0.0314 Uani ? ?
H(34) 0.5026 0.6922 0.9240 0.0314 Uani ? ?
H(35) 0.4763 0.7140 1.0157 0.0314 Uani ? ?
H(36) 0.2264 0.9911 0.9014 0.0263 Uani ? ?
H(37) 0.0686 1.1564 0.9282 0.0304 Uani ? ?
H(38) 0.0153 1.3039 0.8266 0.0358 Uani ? ?
H(39) 0.1262 1.2855 0.6980 0.0405 Uani ? ?
H(40) 0.2841 1.1188 0.6706 0.0330 Uani ? ?
H(41) 0.8505 0.4813 0.8246 0.0689 Uani ? ?
H(42) 0.8697 0.5404 0.6842 0.0737 Uani ? ?
H(43) 0.7944 0.7262 0.6407 0.0614 Uani ? ?
H(44) 0.6981 0.8540 0.7357 0.0471 Uani ? ?
H(45) 0.6812 0.7955 0.8757 0.0445 Uani ? ?
H(46) 0.7585 0.6102 0.9205 0.0528 Uani ? ?

loop_
_geom_bond_atom_site_label_1
_geom_bond_atom_site_label_2
_geom_bond_distance
_geom_bond_site_symmetry_1
_geom_bond_site_symmetry_2
_geom_bond_publ_flag
Zr(1) N(1) 2.086(3) ? ? yes
Zr(1) N(2) 2.067(3) ? ? yes
Zr(1) C(11) 2.280(4) ? ? yes
Fe(1) C(1) 2.053(4) ? ? yes
Fe(1) C(2) 2.064(4) ? ? yes
Fe(1) C(3) 2.060(4) ? ? yes
Fe(1) C(4) 2.043(4) ? ? yes
Fe(1) C(5) 2.034(4) ? ? yes
Fe(1) C(6) 2.061(4) ? ? yes
Fe(1) C(7) 2.061(4) ? ? yes
Fe(1) C(8) 2.049(4) ? ? yes
Fe(1) C(9) 2.054(4) ? ? yes
Fe(1) C(10) 2.055(4) ? ? yes
Si(1) N(1) 1.760(3) ? ? yes
Si(1) C(21) 1.865(4) ? ? yes
Si(1) C(22) 1.867(4) ? ? yes
Si(1) C(23) 1.871(4) ? ? yes
Si(2) N(2) 1.769(3) ? ? yes
Si(2) C(18) 1.867(4) ? ? yes
Si(2) C(19) 1.865(4) ? ? yes
Si(2) C(20) 1.866(4) ? ? yes
F(1) C(38) 1.365(4) ? ? yes
F(2) C(39) 1.345(5) ? ? yes
F(3) C(40) 1.348(5) ? ? yes
F(4) C(41) 1.357(5) ? ? yes
F(5) C(42) 1.362(4) ? ? yes
F(6) C(36) 1.359(4) ? ? yes
F(7) C(35) 1.362(4) ? ? yes
F(8) C(34) 1.349(4) ? ? yes
F(9) C(33) 1.343(4) ? ? yes
F(10) C(32) 1.368(4) ? ? yes
F(11) C(44) 1.360(4) ? ? yes
F(12) C(45) 1.352(4) ? ? yes
F(13) C(46) 1.348(4) ? ? yes
F(14) C(47) 1.351(4) ? ? yes
F(15) C(48) 1.361(4) ? ? yes
N(1) C(1) 1.427(4) ? ? yes
N(2) C(6) 1.417(4) ? ? yes
C(1) C(2) 1.433(5) ? ? yes
C(1) C(5) 1.438(5) ? ? yes
C(2) C(3) 1.413(5) ? ? yes
C(3) C(4) 1.433(5) ? ? yes
C(4) C(5) 1.419(5) ? ? yes
C(6) C(7) 1.441(5) ? ? yes
C(6) C(10) 1.440(5) ? ? yes
C(7) C(8) 1.424(6) ? ? yes
C(8) C(9) 1.420(7) ? ? yes
C(9) C(10) 1.421(6) ? ? yes
C(11) C(12) 1.505(5) ? ? yes
C(12) C(13) 1.383(6) ? ? yes
C(12) C(17) 1.397(5) ? ? yes
C(13) C(14) 1.398(6) ? ? yes
C(14) C(15) 1.389(6) ? ? yes
C(15) C(16) 1.377(6) ? ? yes
C(16) C(17) 1.387(5) ? ? yes
C(24) C(25) 1.495(5) ? ? yes
C(24) B(1) 1.683(5) ? ? yes
C(25) C(26) 1.399(5) ? ? yes
C(25) C(30) 1.419(5) ? ? yes
C(26) C(27) 1.406(5) ? ? yes
C(27) C(28) 1.400(5) ? ? yes
C(28) C(29) 1.400(5) ? ? yes
C(29) C(30) 1.384(5) ? ? yes
C(31) C(32) 1.385(5) ? ? yes
C(31) C(36) 1.402(5) ? ? yes
C(31) B(1) 1.670(5) ? ? yes
C(32) C(33) 1.387(5) ? ? yes
C(33) C(34) 1.372(5) ? ? yes
C(34) C(35) 1.371(5) ? ? yes
C(35) C(36) 1.372(5) ? ? yes
C(37) C(38) 1.387(5) ? ? yes
C(37) C(42) 1.399(5) ? ? yes
C(37) B(1) 1.660(6) ? ? yes
C(38) C(39) 1.381(6) ? ? yes
C(39) C(40) 1.369(6) ? ? yes
C(40) C(41) 1.371(6) ? ? yes
C(41) C(42) 1.379(6) ? ? yes
C(43) C(44) 1.396(5) ? ? yes
C(43) C(48) 1.392(5) ? ? yes
C(43) B(1) 1.658(5) ? ? yes
C(44) C(45) 1.374(5) ? ? yes
C(45) C(46) 1.372(5) ? ? yes
C(46) C(47) 1.381(5) ? ? yes
C(47) C(48) 1.375(5) ? ? yes
C(49) C(50) 1.377(7) ? ? yes
C(49) C(54) 1.371(8) ? ? yes
C(50) C(51) 1.389(7) ? ? yes
C(51) C(52) 1.367(7) ? ? yes
C(52) C(53) 1.389(7) ? ? yes
C(53) C(54) 1.394(8) ? ? yes
